data_4134481
loop_
_publ_author_name
'Pan, Chun-Ya'
'Yang, Xin-Rui'
'Xiong, Lin'
'Lu, Zhong-Wei'
'Zhen, Bo-Yu'
'Sui, Xin'
'Deng, Xue-Bin'
'Chen, Ling'
'Wu, Li-Ming'

_publ_section_title
;
 Solid-State Nonlinear Optical Switch with the Widest Switching
 Temperature Range Owing to Its Continuously Tunable <i>T</i><sub>c</sub>.
;
_journal_issue 13
_journal_name_full 'Journal of the American Chemical Society'
_journal_page_first 6423
_journal_page_last 6431
_journal_paper_doi 10.1021/jacs.0c01741
_journal_volume 142
_journal_year 2020
_chemical_formula_sum 'F0.8 H6.4 K0.03 N1.57 O2.4 P0.8'
_chemical_formula_weight 108.00
_space_group_IT_number 33
_space_group_name_Hall 'P 2c -2n'
_space_group_name_H-M_alt 'P n a 21'
_symmetry_cell_setting orthorhombic
_symmetry_space_group_name_H-M 'P n a 21'
_atom_sites_solution_hydrogens none
_atom_sites_solution_primary direct
_atom_sites_solution_secondary difmap
_audit_creation_method SHELXL-97
_cell_angle_alpha 90.00
_cell_angle_beta 90.00
_cell_angle_gamma 90.00
_cell_formula_units_Z 5
_cell_length_a 7.9299(3)
_cell_length_b 11.2968(4)
_cell_length_c 6.0169(2)
_cell_measurement_reflns_used 5759
_cell_measurement_temperature 260(2)
_cell_measurement_theta_max 27.51
_cell_measurement_theta_min 3.14
_cell_volume 539.01(3)
_computing_structure_refinement 'SHELXL-97 (Sheldrick, 1997)'
_computing_structure_solution 'SHELXS-97 (Sheldrick, 1990)'
_diffrn_ambient_temperature 260(2)
_diffrn_measured_fraction_theta_full 0.997
_diffrn_measured_fraction_theta_max 0.997
_diffrn_measurement_device_type 'CCD area detector'
_diffrn_measurement_method 'phi and omega scans'
_diffrn_radiation_monochromator graphite
_diffrn_radiation_source 'fine-focus sealed tube'
_diffrn_radiation_type MoK\a
_diffrn_radiation_wavelength 0.71073
_diffrn_reflns_av_R_equivalents 0.0611
_diffrn_reflns_av_sigmaI/netI 0.0306
_diffrn_reflns_limit_h_max 10
_diffrn_reflns_limit_h_min -10
_diffrn_reflns_limit_k_max 14
_diffrn_reflns_limit_k_min -14
_diffrn_reflns_limit_l_max 7
_diffrn_reflns_limit_l_min -7
_diffrn_reflns_number 11728
_diffrn_reflns_theta_full 27.51
_diffrn_reflns_theta_max 27.51
_diffrn_reflns_theta_min 3.14
_exptl_absorpt_coefficient_mu 0.476
_exptl_absorpt_correction_T_max 0.7456
_exptl_absorpt_correction_T_min 0.6477
_exptl_absorpt_correction_type multi-scan
_exptl_crystal_colour colorlesss
_exptl_crystal_density_diffrn 1.664
_exptl_crystal_density_method 'not measured'
_exptl_crystal_description block
_exptl_crystal_F_000 282
_exptl_crystal_size_max 0.05
_exptl_crystal_size_mid 0.03
_exptl_crystal_size_min 0.02
_refine_diff_density_max 0.311
_refine_diff_density_min -0.611
_refine_diff_density_rms 0.091
_refine_ls_abs_structure_details 'Flack H D (1983), Acta Cryst. A39, 876-881'
_refine_ls_abs_structure_Flack 0.00
_refine_ls_extinction_method none
_refine_ls_goodness_of_fit_ref 0.975
_refine_ls_hydrogen_treatment none
_refine_ls_matrix_type full
_refine_ls_number_parameters 98
_refine_ls_number_reflns 1231
_refine_ls_number_restraints 39
_refine_ls_restrained_S_all 0.965
_refine_ls_R_factor_all 0.0462
_refine_ls_R_factor_gt 0.0416
_refine_ls_shift/su_max 0.000
_refine_ls_shift/su_mean 0.000
_refine_ls_structure_factor_coef Fsqd
_refine_ls_weighting_details 'calc w=1/[\s^2^(Fo^2^)+(0.1000P)^2^+0.0000P] where P=(Fo^2^+2Fc^2^)/3'
_refine_ls_weighting_scheme calc
_refine_ls_wR_factor_gt 0.1119
_refine_ls_wR_factor_ref 0.1172
_reflns_number_gt 1145
_reflns_number_total 1231
_reflns_threshold_expression >2sigma(I)
_cod_data_source_file K0.2(NH4)1.8PO3F.cif
_cod_data_source_block K0.2(NH4)1.8PO3F-HTP-260K
_cod_depositor_comments
;
The following automatic conversions were performed:

data item '_symmetry_cell_setting' value 'Orthorhombic' was changed
to 'orthorhombic' in accordance with the
/home/data/users/saulius/crontab/automatic-downloads/rss-feeds/ACS/lib/dictionaries/cif_core.dic
dictionary named 'cif_core.dic' version 2.4.2 last updated on
2011-04-26.

Automatic conversion script
Id: cif_fix_values 7556 2019-12-06 15:28:31Z antanas 

 Adding full bibliography for 4134470--4134505.cif.
;
_cod_original_sg_symbol_H-M 'Pna2(1) '
_cod_original_formula_sum 'H6.40 F0.80 K0.03 N1.57 O2.40 P0.80'
_cod_database_code 4134481

loop_
_symmetry_equiv_pos_as_xyz
'x, y, z'
'-x, -y, z+1/2'
'x+1/2, -y+1/2, z'
'-x+1/2, y+1/2, z+1/2'

loop_
_atom_site_label
_atom_site_type_symbol
_atom_site_fract_x
_atom_site_fract_y
_atom_site_fract_z
_atom_site_U_iso_or_equiv
_atom_site_adp_type
_atom_site_occupancy
_atom_site_symmetry_multiplicity
_atom_site_calc_flag
_atom_site_refinement_flags
_atom_site_disorder_assembly
_atom_site_disorder_group
P P 0.18933(7) 0.62617(5) 0.19566(12) 0.0126(2) Uani 1 1 d . . .
F F -0.00169(19) 0.58253(15) 0.2037(5) 0.0296(4) Uani 1 1 d . . .
N2 N 0.0866(2) 0.30900(16) 0.2014(6) 0.0209(10) Uani 0.962(6) 1 d PD . .
H8 H 0.140(4) 0.372(2) 0.191(8) 0.041(10) Uiso 1 1 d D . .
H7 H 0.140(4) 0.266(3) 0.295(5) 0.014(8) Uiso 1 1 d D . .
H5 H -0.008(3) 0.321(4) 0.246(7) 0.09(2) Uiso 1 1 d D . .
H6 H 0.091(6) 0.274(4) 0.083(4) 0.066(18) Uiso 1 1 d D . .
K K 0.0866(2) 0.30900(16) 0.2014(6) 0.0209(10) Uani 0.038(6) 1 d P . .
N1 N 0.6415(3) 0.5392(2) 0.2140(5) 0.0189(5) Uani 1 1 d D . .
H2 H 0.676(4) 0.520(3) 0.085(4) 0.019(11) Uiso 1 1 d D . .
H1 H 0.535(2) 0.532(3) 0.220(6) 0.030(10) Uiso 1 1 d D . .
H4 H 0.687(4) 0.493(3) 0.308(5) 0.048(17) Uiso 1 1 d D . .
H3 H 0.667(4) 0.6099(19) 0.243(7) 0.060(16) Uiso 1 1 d D . .
O1 O 0.2861(3) 0.5169(2) 0.2663(4) 0.0211(5) Uani 1 1 d . . .
O3 O 0.2173(3) 0.6568(2) -0.0459(4) 0.0228(5) Uani 1 1 d . . .
O2 O 0.1962(3) 0.7273(2) 0.3553(4) 0.0280(6) Uani 1 1 d . . .

loop_
_atom_site_aniso_label
_atom_site_aniso_U_11
_atom_site_aniso_U_22
_atom_site_aniso_U_33
_atom_site_aniso_U_23
_atom_site_aniso_U_13
_atom_site_aniso_U_12
P 0.0120(3) 0.0128(3) 0.0130(3) 0.0005(3) -0.0001(3) -0.00074(19)
F 0.0125(7) 0.0309(9) 0.0453(10) 0.0016(12) 0.0044(9) -0.0029(6)
N2 0.0207(13) 0.0153(12) 0.0265(14) -0.0006(12) 0.0052(11) 0.0013(7)
K 0.0207(13) 0.0153(12) 0.0265(14) -0.0006(12) 0.0052(11) 0.0013(7)
N1 0.0175(11) 0.0223(11) 0.0170(13) 0.0033(11) 0.0045(12) 0.0031(8)
O1 0.0181(9) 0.0195(10) 0.0257(10) 0.0041(8) -0.0016(7) 0.0007(7)
O3 0.0286(10) 0.0251(11) 0.0146(11) 0.0026(9) -0.0001(8) -0.0014(9)
O2 0.0404(15) 0.0217(12) 0.0218(11) -0.0073(9) -0.0008(9) 0.0002(9)

loop_
_atom_type_symbol
_atom_type_description
_atom_type_scat_dispersion_real
_atom_type_scat_dispersion_imag
_atom_type_scat_source
N N 0.0061 0.0033 'International Tables Vol C Tables 4.2.6.8 and 6.1.1.4'
H H 0.0000 0.0000 'International Tables Vol C Tables 4.2.6.8 and 6.1.1.4'
O O 0.0106 0.0060 'International Tables Vol C Tables 4.2.6.8 and 6.1.1.4'
F F 0.0171 0.0103 'International Tables Vol C Tables 4.2.6.8 and 6.1.1.4'
P P 0.1023 0.0942 'International Tables Vol C Tables 4.2.6.8 and 6.1.1.4'
K K 0.2009 0.2494 'International Tables Vol C Tables 4.2.6.8 and 6.1.1.4'

loop_
_geom_angle_atom_site_label_1
_geom_angle_atom_site_label_2
_geom_angle_atom_site_label_3
_geom_angle
_geom_angle_site_symmetry_1
_geom_angle_site_symmetry_3
_geom_angle_publ_flag
O2 P O3 116.00(14) . . ?
O2 P O1 115.13(15) . . ?
O3 P O1 112.47(14) . . ?
O2 P F 104.59(13) . . ?
O3 P F 103.87(14) . . ?
O1 P F 102.75(11) . . ?
O2 P K 112.37(11) . 2_564 ?
O3 P K 44.00(10) . 2_564 ?
O1 P K 132.44(10) . 2_564 ?
F P K 62.07(10) . 2_564 ?
O2 P K 50.35(10) . 2_565 ?
O3 P K 143.81(10) . 2_565 ?
O1 P K 102.89(10) . 2_565 ?
F P K 59.37(10) . 2_565 ?
K P K 105.02(5) 2_564 2_565 ?
P F K 96.12(12) . 2_565 ?
P F K 92.91(11) . 2_564 ?
K F K 130.14(8) 2_565 2_564 ?
H8 N2 H7 107(2) . . ?
H8 N2 H5 111(2) . . ?
H7 N2 H5 109(2) . . ?
H8 N2 H6 109(2) . . ?
H7 N2 H6 106(2) . . ?
H5 N2 H6 114(2) . . ?
H2 N1 H1 110(2) . . ?
H2 N1 H4 108(2) . . ?
H1 N1 H4 110(2) . . ?
H2 N1 H3 111(2) . . ?
H1 N1 H3 109(2) . . ?
H4 N1 H3 110(2) . . ?
P O3 K 138.77(15) . 4_554 ?
P O3 K 114.61(13) . 2_564 ?
K O3 K 95.55(12) 4_554 2_564 ?
P O2 K 137.60(14) . 4 ?
P O2 K 107.80(13) . 2_565 ?
K O2 K 89.36(13) 4 2_565 ?

loop_
_geom_bond_atom_site_label_1
_geom_bond_atom_site_label_2
_geom_bond_distance
_geom_bond_site_symmetry_2
_geom_bond_publ_flag
P O2 1.493(2) . ?
P O3 1.510(2) . ?
P O1 1.514(2) . ?
P F 1.5937(16) . ?
P K 3.764(3) 2_564 ?
P K 3.819(3) 2_565 ?
F K 3.305(4) 2_565 ?
F K 3.330(4) 2_564 ?
N2 H8 0.830(18) . ?
N2 H7 0.852(18) . ?
N2 H5 0.805(18) . ?
N2 H6 0.818(19) . ?
N1 H2 0.850(18) . ?
N1 H1 0.848(17) . ?
N1 H4 0.851(18) . ?
N1 H3 0.843(18) . ?
O3 K 2.772(4) 4_554 ?
O3 K 2.876(3) 2_564 ?
O2 K 2.856(4) 4 ?
O2 K 3.088(4) 2_565 ?

loop_
_geom_hbond_atom_site_label_D
_geom_hbond_atom_site_label_H
_geom_hbond_atom_site_label_A
_geom_hbond_distance_DH
_geom_hbond_distance_HA
_geom_hbond_distance_DA
_geom_hbond_angle_DHA
_geom_hbond_site_symmetry_A
N2 H8 O1 0.830(18) 2.06(2) 2.858(3) 162(4) .
N2 H8 F 0.830(18) 2.63(3) 3.168(2) 124(3) .
N1 H1 O1 0.848(17) 2.002(17) 2.847(3) 174(3) .
N2 H7 O3 0.852(18) 1.93(2) 2.772(4) 168(3) 4_545
N2 H5 O3 0.805(18) 2.10(2) 2.876(3) 163(4) 2_565
N2 H6 O2 0.818(19) 2.24(4) 2.856(4) 133(4) 4_544
N2 H6 O2 0.818(19) 2.65(4) 3.088(4) 115(3) 2_564
N1 H2 O1 0.850(18) 1.988(19) 2.826(4) 169(3) 2_664
N1 H4 O3 0.851(18) 2.05(2) 2.871(3) 161(4) 2_665
N1 H3 O2 0.843(18) 1.972(19) 2.806(4) 169(4) 3_565
